data_2208093
loop_
_publ_author_name
'Jian-Yu Jin'
'Li-Xue Zhang'
'San-Nu Zhou'
'Hong-Ping Xiao'
'An-Jiang Zhang'

_publ_section_title 6-(4-Chlorophenyl)-3-(2-ethoxyphenyl)-7<i>H</i>-1,2,4-triazolo[3,4-<i>b</i>][1,3,4]thiadiazine
_journal_coeditor_code IS6169
_journal_issue 2
_journal_name_full 'Acta Crystallographica Section E'
_journal_page_first o713
_journal_page_last o714
_journal_paper_doi 10.1107/S1600536805042832
_journal_volume 62
_journal_year 2006
_chemical_formula_iupac 'C18 H15 Cl N4 O S'
_chemical_formula_moiety 'C18 H15 Cl N4 O S'
_chemical_formula_sum 'C18 H15 Cl N4 O S'
_chemical_formula_weight 370.85
_chemical_name_systematic 6-(4-Chlorophenyl)-3-(2-ethoxyphenyl)-7H-1,2,4-triazolo[3,4-b][1,3,4]thiadiazine
_space_group_IT_number 14
_symmetry_cell_setting monoclinic
_symmetry_space_group_name_Hall '-P 2ybc'
_symmetry_space_group_name_H-M 'P 1 21/c 1'
_atom_sites_solution_hydrogens geom
_atom_sites_solution_primary direct
_atom_sites_solution_secondary difmap
_audit_creation_method SHELXL-97
_cell_angle_alpha 90.00
_cell_angle_beta 99.488(2)
_cell_angle_gamma 90.00
_cell_formula_units_Z 4
_cell_length_a 12.8542(9)
_cell_length_b 13.3382(11)
_cell_length_c 10.3438(11)
_cell_measurement_reflns_used 2432
_cell_measurement_temperature 298(2)
_cell_measurement_theta_max 24.78
_cell_measurement_theta_min 2.24
_cell_volume 1749.2(3)
_computing_cell_refinement 'SAINT (Bruker, 2002)'
_computing_data_collection 'SMART (Bruker, 2002)'
_computing_data_reduction SAINT
_computing_molecular_graphics 'SHELXTL (Bruker, 2002)'
_computing_publication_material SHELXL97
_computing_structure_refinement 'SHELXL97 (Sheldrick, 1997)'
_computing_structure_solution 'SHELXS97 (Sheldrick, 1997)'
_diffrn_ambient_temperature 298(2)
_diffrn_measured_fraction_theta_full 0.992
_diffrn_measured_fraction_theta_max 0.992
_diffrn_measurement_device_type 'Bruker APEX area-detector'
_diffrn_measurement_method '\f and \w'
_diffrn_radiation_monochromator graphite
_diffrn_radiation_source 'fine-focus sealed tube'
_diffrn_radiation_type MoK\a
_diffrn_radiation_wavelength 0.71073
_diffrn_reflns_av_R_equivalents 0.0329
_diffrn_reflns_av_sigmaI/netI 0.0472
_diffrn_reflns_limit_h_max 15
_diffrn_reflns_limit_h_min -15
_diffrn_reflns_limit_k_max 10
_diffrn_reflns_limit_k_min -15
_diffrn_reflns_limit_l_max 12
_diffrn_reflns_limit_l_min -12
_diffrn_reflns_number 8700
_diffrn_reflns_theta_full 25.02
_diffrn_reflns_theta_max 25.02
_diffrn_reflns_theta_min 1.61
_diffrn_standards_number 0
_exptl_absorpt_coefficient_mu 0.352
_exptl_absorpt_correction_T_max 0.9557
_exptl_absorpt_correction_T_min 0.8693
_exptl_absorpt_correction_type multi-scan
_exptl_absorpt_process_details '(SADABS; Bruker, 2002)'
_exptl_crystal_colour Colorless
_exptl_crystal_density_diffrn 1.408
_exptl_crystal_density_method 'not measured'
_exptl_crystal_description Block
_exptl_crystal_F_000 768
_exptl_crystal_size_max 0.41
_exptl_crystal_size_mid 0.15
_exptl_crystal_size_min 0.13
_refine_diff_density_max 0.378
_refine_diff_density_min -0.277
_refine_ls_extinction_method none
_refine_ls_goodness_of_fit_ref 1.062
_refine_ls_hydrogen_treatment constr
_refine_ls_matrix_type full
_refine_ls_number_parameters 227
_refine_ls_number_reflns 3053
_refine_ls_number_restraints 0
_refine_ls_restrained_S_all 1.062
_refine_ls_R_factor_all 0.0829
_refine_ls_R_factor_gt 0.0632
_refine_ls_shift/su_max 0.000
_refine_ls_shift/su_mean 0.000
_refine_ls_structure_factor_coef Fsqd
_refine_ls_weighting_details 'calc w = 1/[\s^2^(Fo^2^)+(0.0642P)^2^+1.1848P] where P = (Fo^2^+2Fc^2^)/3'
_refine_ls_weighting_scheme calc
_refine_ls_wR_factor_gt 0.1442
_refine_ls_wR_factor_ref 0.1567
_reflns_number_gt 2402
_reflns_number_total 3053
_reflns_threshold_expression I>2\s(I)
_cod_data_source_file is6169.cif
_cod_data_source_block I
_cod_original_sg_symbol_H-M 'P 21/c'
_cod_database_code 2208093
_cod_database_fobs_code 2208093

loop_
_symmetry_equiv_pos_as_xyz
'x, y, z'
'-x, y+1/2, -z+1/2'
'-x, -y, -z'
'x, -y-1/2, z-1/2'

loop_
_atom_site_label
_atom_site_fract_x
_atom_site_fract_y
_atom_site_fract_z
_atom_site_U_iso_or_equiv
_atom_site_adp_type
_atom_site_calc_flag
_atom_site_refinement_flags
_atom_site_occupancy
_atom_site_type_symbol
Cl1 0.21889(8) 1.17908(7) 0.76052(12) 0.0760(4) Uani d . 1 Cl
S1 0.51427(7) 0.71966(8) 1.23833(10) 0.0614(3) Uani d . 1 S
O1 0.13039(17) 0.62955(19) 1.0077(3) 0.0623(7) Uani d . 1 O
N1 0.33189(19) 0.72352(19) 0.9967(2) 0.0394(6) Uani d . 1 N
N2 0.36048(19) 0.63524(19) 1.0652(3) 0.0409(6) Uani d . 1 N
N3 0.4616(2) 0.5238(2) 1.1801(3) 0.0566(8) Uani d . 1 N
N4 0.3864(2) 0.4732(2) 1.0894(3) 0.0545(8) Uani d . 1 N
C1 0.2621(3) 1.0703(2) 0.8459(4) 0.0481(8) Uani d . 1 C
C2 0.2191(3) 0.9797(3) 0.8029(4) 0.0507(9) Uani d . 1 C
H2 0.1692 0.9760 0.7270 0.061 Uiso calc R 1 H
C3 0.2505(2) 0.8947(2) 0.8731(3) 0.0456(8) Uani d . 1 C
H3 0.2208 0.8333 0.8449 0.055 Uiso calc R 1 H
C4 0.3262(2) 0.8987(2) 0.9859(3) 0.0377(7) Uani d . 1 C
C5 0.3696(3) 0.9914(2) 1.0254(3) 0.0489(8) Uani d . 1 C
H5 0.4206 0.9958 1.1002 0.059 Uiso calc R 1 H
C6 0.3379(3) 1.0772(3) 0.9550(4) 0.0539(9) Uani d . 1 C
H6 0.3677 1.1389 0.9816 0.065 Uiso calc R 1 H
C7 0.3573(2) 0.8054(2) 1.0600(3) 0.0392(7) Uani d . 1 C
C8 0.4080(3) 0.8090(3) 1.2013(3) 0.0500(9) Uani d . 1 C
H8A 0.3552 0.7951 1.2559 0.060 Uiso calc R 1 H
H8B 0.4351 0.8759 1.2221 0.060 Uiso calc R 1 H
C9 0.4434(2) 0.6191(3) 1.1627(3) 0.0478(8) Uani d . 1 C
C10 0.3274(2) 0.5411(2) 1.0215(3) 0.0440(8) Uani d . 1 C
C11 0.2401(2) 0.5210(2) 0.9144(3) 0.0455(8) Uani d . 1 C
C12 0.1416(3) 0.5664(2) 0.9071(4) 0.0491(8) Uani d . 1 C
C13 0.0621(3) 0.5441(3) 0.8044(4) 0.0632(10) Uani d . 1 C
H13 -0.0035 0.5745 0.7996 0.076 Uiso calc R 1 H
C14 0.0796(3) 0.4769(3) 0.7089(4) 0.0708(11) Uani d . 1 C
H14 0.0258 0.4628 0.6395 0.085 Uiso calc R 1 H
C15 0.1746(3) 0.4315(3) 0.7157(4) 0.0696(11) Uani d . 1 C
H15 0.1860 0.3860 0.6513 0.083 Uiso calc R 1 H
C16 0.2545(3) 0.4530(3) 0.8181(4) 0.0577(10) Uani d . 1 C
H16 0.3193 0.4210 0.8225 0.069 Uiso calc R 1 H
C17 0.0335(3) 0.6837(4) 0.9963(5) 0.0856(14) Uani d . 1 C
H17A 0.0194 0.7173 0.9121 0.103 Uiso calc R 1 H
H17B -0.0241 0.6378 1.0019 0.103 Uiso calc R 1 H
C18 0.0407(5) 0.7549(5) 1.0979(6) 0.127(2) Uani d . 1 C
H18A 0.0490 0.7209 1.1808 0.191 Uiso calc R 1 H
H18B -0.0223 0.7946 1.0869 0.191 Uiso calc R 1 H
H18C 0.1005 0.7975 1.0953 0.191 Uiso calc R 1 H

loop_
_atom_site_aniso_label
_atom_site_aniso_U_11
_atom_site_aniso_U_22
_atom_site_aniso_U_33
_atom_site_aniso_U_12
_atom_site_aniso_U_13
_atom_site_aniso_U_23
Cl1 0.0572(6) 0.0508(6) 0.1129(9) 0.0019(5) -0.0066(6) 0.0274(6)
S1 0.0450(5) 0.0704(7) 0.0612(6) -0.0041(5) -0.0139(4) 0.0085(5)
O1 0.0410(13) 0.0658(17) 0.0778(18) 0.0146(12) 0.0030(12) -0.0090(14)
N1 0.0372(14) 0.0398(15) 0.0387(15) 0.0018(12) -0.0010(11) 0.0030(12)
N2 0.0324(13) 0.0428(15) 0.0445(16) 0.0023(11) -0.0028(12) 0.0081(12)
N3 0.0437(16) 0.0571(19) 0.065(2) 0.0076(15) -0.0022(15) 0.0153(16)
N4 0.0450(16) 0.0489(17) 0.068(2) 0.0079(14) 0.0030(15) 0.0127(15)
C1 0.0392(18) 0.0428(19) 0.061(2) 0.0038(15) 0.0047(16) 0.0084(16)
C2 0.0418(19) 0.050(2) 0.057(2) -0.0001(16) -0.0038(16) 0.0028(17)
C3 0.0434(18) 0.0409(18) 0.049(2) -0.0026(15) -0.0035(15) -0.0040(15)
C4 0.0354(16) 0.0404(17) 0.0366(17) -0.0032(13) 0.0041(13) -0.0022(13)
C5 0.051(2) 0.050(2) 0.0431(19) -0.0048(16) -0.0008(16) -0.0018(16)
C6 0.051(2) 0.042(2) 0.066(2) -0.0080(16) 0.0007(18) -0.0011(17)
C7 0.0311(16) 0.0445(18) 0.0413(18) -0.0031(13) 0.0035(14) 0.0001(14)
C8 0.057(2) 0.051(2) 0.0380(19) -0.0043(16) -0.0016(16) 0.0015(15)
C9 0.0328(17) 0.058(2) 0.051(2) 0.0024(15) 0.0035(15) 0.0107(17)
C10 0.0387(17) 0.0393(19) 0.055(2) 0.0031(14) 0.0092(16) 0.0043(15)
C11 0.0425(18) 0.0358(17) 0.058(2) -0.0011(14) 0.0074(16) 0.0048(15)
C12 0.0398(18) 0.0413(18) 0.064(2) 0.0007(15) 0.0014(16) 0.0019(17)
C13 0.043(2) 0.060(2) 0.080(3) -0.0009(17) -0.0105(19) 0.005(2)
C14 0.073(3) 0.061(2) 0.072(3) -0.013(2) -0.010(2) -0.007(2)
C15 0.075(3) 0.054(2) 0.080(3) -0.009(2) 0.013(2) -0.013(2)
C16 0.050(2) 0.050(2) 0.071(3) -0.0015(17) 0.0062(19) -0.0035(19)
C17 0.051(2) 0.096(4) 0.108(4) 0.024(2) 0.007(2) -0.017(3)
C18 0.100(4) 0.138(5) 0.147(6) 0.040(4) 0.031(4) -0.050(4)

loop_
_atom_type_symbol
_atom_type_description
_atom_type_scat_dispersion_real
_atom_type_scat_dispersion_imag
_atom_type_scat_source
C C 0.0033 0.0016 'International Tables Vol C Tables 4.2.6.8 and 6.1.1.4'
H H 0.0000 0.0000 'International Tables Vol C Tables 4.2.6.8 and 6.1.1.4'
N N 0.0061 0.0033 'International Tables Vol C Tables 4.2.6.8 and 6.1.1.4'
O O 0.0106 0.0060 'International Tables Vol C Tables 4.2.6.8 and 6.1.1.4'
S S 0.1246 0.1234 'International Tables Vol C Tables 4.2.6.8 and 6.1.1.4'
Cl Cl 0.1484 0.1585 'International Tables Vol C Tables 4.2.6.8 and 6.1.1.4'

loop_
_geom_angle_atom_site_label_1
_geom_angle_atom_site_label_2
_geom_angle_atom_site_label_3
_geom_angle
_geom_angle_publ_flag
C9 S1 C8 95.27(16) yes
C12 O1 C17 116.8(3) ?
C7 N1 N2 115.8(3) yes
C9 N2 C10 105.1(3) yes
C9 N2 N1 128.4(3) yes
C10 N2 N1 124.2(3) yes
C9 N3 N4 106.8(3) yes
C10 N4 N3 107.5(3) yes
C6 C1 C2 121.4(3) ?
C6 C1 Cl1 119.2(3) ?
C2 C1 Cl1 119.4(3) ?
C3 C2 C1 119.3(3) ?
C3 C2 H2 120.3 ?
C1 C2 H2 120.3 ?
C2 C3 C4 121.1(3) ?
C2 C3 H3 119.5 ?
C4 C3 H3 119.5 ?
C5 C4 C3 118.2(3) ?
C5 C4 C7 122.3(3) ?
C3 C4 C7 119.5(3) ?
C6 C5 C4 120.8(3) ?
C6 C5 H5 119.6 ?
C4 C5 H5 119.6 ?
C1 C6 C5 119.2(3) ?
C1 C6 H6 120.4 ?
C5 C6 H6 120.4 ?
N1 C7 C4 115.1(3) no
N1 C7 C8 123.8(3) yes
C4 C7 C8 120.9(3) ?
C7 C8 S1 112.2(2) ?
C7 C8 H8A 109.2 ?
S1 C8 H8A 109.2 ?
C7 C8 H8B 109.2 ?
S1 C8 H8B 109.2 ?
H8A C8 H8B 107.9 ?
N3 C9 N2 111.1(3) yes
N3 C9 S1 128.7(3) yes
N2 C9 S1 120.1(3) yes
N4 C10 N2 109.5(3) yes
N4 C10 C11 125.7(3) no
N2 C10 C11 124.8(3) no
C16 C11 C12 118.3(3) ?
C16 C11 C10 119.2(3) ?
C12 C11 C10 122.5(3) ?
O1 C12 C13 124.2(3) ?
O1 C12 C11 115.8(3) ?
C13 C12 C11 120.0(3) ?
C14 C13 C12 120.3(4) ?
C14 C13 H13 119.9 ?
C12 C13 H13 119.9 ?
C15 C14 C13 120.4(4) ?
C15 C14 H14 119.8 ?
C13 C14 H14 119.8 ?
C14 C15 C16 119.8(4) ?
C14 C15 H15 120.1 ?
C16 C15 H15 120.1 ?
C15 C16 C11 121.3(4) ?
C15 C16 H16 119.4 ?
C11 C16 H16 119.4 ?
C18 C17 O1 109.3(4) ?
C18 C17 H17A 109.8 ?
O1 C17 H17A 109.8 ?
C18 C17 H17B 109.8 ?
O1 C17 H17B 109.8 ?
H17A C17 H17B 108.3 ?
C17 C18 H18A 109.5 ?
C17 C18 H18B 109.5 ?
H18A C18 H18B 109.5 ?
C17 C18 H18C 109.5 ?
H18A C18 H18C 109.5 ?
H18B C18 H18C 109.5 ?

loop_
_geom_bond_atom_site_label_1
_geom_bond_atom_site_label_2
_geom_bond_distance
_geom_bond_publ_flag
Cl1 C1 1.741(3) yes
S1 C9 1.734(4) yes
S1 C8 1.806(4) yes
O1 C12 1.365(4) ?
O1 C17 1.428(4) ?
N1 C7 1.287(4) yes
N1 N2 1.392(3) yes
N2 C9 1.358(4) yes
N2 C10 1.378(4) yes
N3 C9 1.299(4) yes
N3 N4 1.404(4) yes
N4 C10 1.308(4) yes
C1 C6 1.367(5) ?
C1 C2 1.372(5) ?
C2 C3 1.371(4) ?
C2 H2 0.9300 ?
C3 C4 1.391(4) ?
C3 H3 0.9300 ?
C4 C5 1.391(4) ?
C4 C7 1.482(4) ?
C5 C6 1.381(5) ?
C5 H5 0.9300 ?
C6 H6 0.9300 ?
C7 C8 1.499(4) ?
C8 H8A 0.9700 ?
C8 H8B 0.9700 ?
C10 C11 1.466(5) ?
C11 C16 1.383(5) ?
C11 C12 1.394(4) ?
C12 C13 1.379(5) ?
C13 C14 1.379(6) ?
C13 H13 0.9300 ?
C14 C15 1.356(5) ?
C14 H14 0.9300 ?
C15 C16 1.378(5) ?
C15 H15 0.9300 ?
C16 H16 0.9300 ?
C17 C18 1.407(7) ?
C17 H17A 0.9700 ?
C17 H17B 0.9700 ?
C18 H18A 0.9600 ?
C18 H18B 0.9600 ?
C18 H18C 0.9600 ?

loop_
_geom_torsion_atom_site_label_1
_geom_torsion_atom_site_label_2
_geom_torsion_atom_site_label_3
_geom_torsion_atom_site_label_4
_geom_torsion
_geom_torsion_publ_flag
C7 N1 N2 C9 -29.3(4) no
C7 N1 N2 C10 170.3(3) ?
C9 N3 N4 C10 0.4(4) no
C6 C1 C2 C3 2.0(5) ?
Cl1 C1 C2 C3 -177.6(3) ?
C1 C2 C3 C4 -0.9(5) ?
C2 C3 C4 C5 -0.2(5) ?
C2 C3 C4 C7 179.3(3) ?
C3 C4 C5 C6 0.4(5) ?
C7 C4 C5 C6 -179.1(3) ?
C2 C1 C6 C5 -1.8(5) ?
Cl1 C1 C6 C5 177.8(3) ?
C4 C5 C6 C1 0.6(5) ?
N2 N1 C7 C4 -179.9(2) ?
N2 N1 C7 C8 -3.9(4) yes
C5 C4 C7 N1 -163.3(3) ?
C3 C4 C7 N1 17.2(4) ?
C5 C4 C7 C8 20.6(4) ?
C3 C4 C7 C8 -158.9(3) ?
N1 C7 C8 S1 45.2(4) yes
C4 C7 C8 S1 -139.0(2) ?
C9 S1 C8 C7 -48.5(3) yes
N4 N3 C9 N2 -0.1(4) no
N4 N3 C9 S1 -175.8(2) no
C10 N2 C9 N3 -0.2(4) no
N1 N2 C9 N3 -163.5(3) no
C10 N2 C9 S1 175.9(2) ?
N1 N2 C9 S1 12.7(4) ?
C8 S1 C9 N3 -159.9(3) ?
C8 S1 C9 N2 24.8(3) yes
N3 N4 C10 N2 -0.5(3) ?
N3 N4 C10 C11 178.9(3) ?
C9 N2 C10 N4 0.5(3) no
N1 N2 C10 N4 164.6(3) no
C9 N2 C10 C11 -179.0(3) ?
N1 N2 C10 C11 -14.8(5) ?
N4 C10 C11 C16 -46.7(5) ?
N2 C10 C11 C16 132.7(3) ?
N4 C10 C11 C12 131.8(4) ?
N2 C10 C11 C12 -48.9(5) ?
C17 O1 C12 C13 -7.3(5) ?
C17 O1 C12 C11 174.5(3) ?
C16 C11 C12 O1 177.2(3) ?
C10 C11 C12 O1 -1.3(5) ?
C16 C11 C12 C13 -1.1(5) ?
C10 C11 C12 C13 -179.5(3) ?
O1 C12 C13 C14 -178.0(4) ?
C11 C12 C13 C14 0.1(5) ?
C12 C13 C14 C15 0.6(6) ?
C13 C14 C15 C16 -0.4(6) ?
C14 C15 C16 C11 -0.6(6) ?
C12 C11 C16 C15 1.3(5) ?
C10 C11 C16 C15 179.8(3) ?
C12 O1 C17 C18 -171.9(4) ?

loop_
_cod_related_entry_id
_cod_related_entry_database
_cod_related_entry_code
1 ChemSpider 21126531
